data_2006621
loop_
_publ_author_name
'Swenson, Dale C.'
'TePaske, Mark R.'
'Baenziger, Norman C.'
'Gloer, James B.'

_publ_section_title
;
 Tubingensin B, a Cytotoxic Carbazole Alkaloid from the Sclerotia of
 <i>Aspergillus tubingensis</i>
;
_journal_issue 10
_journal_name_full 'Acta Crystallographica Section C'
_journal_page_first 1447
_journal_page_last 1449
_journal_paper_doi 10.1107/S0108270197003776
_journal_volume 53
_journal_year 1997
_chemical_formula_moiety 'C28 H35 N1 O1,0.5C1 H1 Cl3'
_chemical_formula_sum 'C28.5 H35.5 Cl1.5 N O'
_chemical_formula_weight 461.28
_chemical_name_systematic ' ?'
_space_group_IT_number 20
_symmetry_cell_setting orthorhombic
_symmetry_space_group_name_Hall 'C 2c 2'
_symmetry_space_group_name_H-M 'C 2 2 21'
_cell_angle_alpha 90.0
_cell_angle_beta 90.0
_cell_angle_gamma 90.0
_cell_formula_units_Z 8
_cell_length_a 22.212(5)
_cell_length_b 11.646(4)
_cell_length_c 19.681(4)
_cell_measurement_reflns_used 23
_cell_measurement_temperature 291
_cell_measurement_theta_max 19
_cell_measurement_theta_min 9
_cell_volume 5091(2)
_computing_cell_refinement 'CAD4 Operations Manual'
_computing_data_collection 'CAD4 Operations Manual (Enraf-Nonius, 1977)'
_computing_data_reduction 'PROCESS in MolEN (Fair, 1990)'
_computing_molecular_graphics ORTEPII_(Johnson,_1976)
_computing_publication_material 'CIF VAX in MolEN'
_computing_structure_refinement 'SHELXL-93 (Sheldrick, 1993)'
_computing_structure_solution direct_methods_(MULTAN80;_Main_et_al.,_1980)
_diffrn_ambient_temperature 291
_diffrn_measurement_device Enraf_Nonius_CAD4
_diffrn_measurement_method \q/2\q
_diffrn_radiation_type 'Mo K\a'
_diffrn_radiation_wavelength 0.71073
_diffrn_reflns_av_R_equivalents 0.013
_diffrn_reflns_limit_h_max 21
_diffrn_reflns_limit_h_min -21
_diffrn_reflns_limit_k_max 11
_diffrn_reflns_limit_k_min -11
_diffrn_reflns_limit_l_max 18
_diffrn_reflns_limit_l_min -18
_diffrn_reflns_number 9411
_diffrn_reflns_theta_max 20
_diffrn_reflns_theta_min 1
_diffrn_standards_decay_% 0.2
_diffrn_standards_interval_time 60
_diffrn_standards_number 3
_exptl_absorpt_coefficient_mu 0.223
_exptl_absorpt_correction_type none
_exptl_crystal_colour yellow
_exptl_crystal_density_diffrn 1.20
_exptl_crystal_density_method 'not measured'
_exptl_crystal_description needle
_exptl_crystal_F_000 1976
_exptl_crystal_size_max 0.30
_exptl_crystal_size_mid 0.15
_exptl_crystal_size_min 0.11
_refine_diff_density_max 0.158
_refine_diff_density_min -0.176
_refine_ls_abs_structure_details 'not determined'
_refine_ls_extinction_coef 0.0024(4)
_refine_ls_extinction_method 'SHELXL93 (Sheldrick, 1993)'
_refine_ls_goodness_of_fit_all 1.166
_refine_ls_goodness_of_fit_obs 1.144
_refine_ls_hydrogen_treatment 'H atoms riding'
_refine_ls_matrix_type full
_refine_ls_number_parameters 332
_refine_ls_number_reflns 2369
_refine_ls_number_restraints 7
_refine_ls_restrained_S_all 1.166
_refine_ls_restrained_S_obs 1.144
_refine_ls_R_factor_all 0.0496
_refine_ls_R_factor_obs .0403
_refine_ls_shift/esd_max -0.019
_refine_ls_shift/esd_mean 0.003
_refine_ls_structure_factor_coef Fsqd
_refine_ls_weighting_details 'w = 1/[\s^2^(Fo^2^)+(0.0729P)^2^+1.3659P] where P=(Fo^2^+2Fc^2^)/3'
_refine_ls_weighting_scheme calc
_refine_ls_wR_factor_all 0.1116
_refine_ls_wR_factor_obs .1023
_reflns_number_observed 2108
_reflns_number_total 2369
_reflns_observed_criterion >2.0\s(I)
_cod_data_source_file sx1011.cif
_cod_data_source_block GLOR2
_cod_depositor_comments
;
The following automatic conversions were performed:

'_refine_ls_weighting_scheme' value 'calc w =
1/[\s^2^(Fo^2^)+(0.0729P)^2^+1.3659P] where P=(Fo^2^+2Fc^2^)/3' was
changed to 'calc'. New tag '_refine_ls_weighting_details' was
created. The value of the new tag was set to 'w =
1/[\s^2^(Fo^2^)+(0.0729P)^2^+1.3659P] where P=(Fo^2^+2Fc^2^)/3'.

Automatic conversion script
Id: cif_fix_values 3143 2015-03-26 13:38:13Z robertas 
;
_cod_original_sg_symbol_H-M 'C 2 2 21 '
_cod_original_formula_sum 'C28.5 H35.5 Cl1.5 N1 O1'
_cod_database_code 2006621

loop_
_symmetry_equiv_pos_as_xyz
'x, y, z'
'x, -y, -z'
'-x, -y, z+1/2'
'-x, y, -z+1/2'
'x+1/2, y+1/2, z'
'x+1/2, -y+1/2, -z'
'-x+1/2, -y+1/2, z+1/2'
'-x+1/2, y+1/2, -z+1/2'

loop_
_atom_site_aniso_label
_atom_site_aniso_U_11
_atom_site_aniso_U_22
_atom_site_aniso_U_33
_atom_site_aniso_U_12
_atom_site_aniso_U_13
_atom_site_aniso_U_23
O19 .097(2) .062(2) .0271(14) -.013(2) .0068(13) .0079(12)
N1 .076(3) .073(2) .019(2) -.018(2) -.002(2) .002(2)
C20 .053(2) .054(2) .025(2) -.007(2) .001(2) .000(2)
C11 .049(2) .048(2) .024(2) -.001(2) -.001(2) -.004(2)
C10 .055(3) .065(2) .015(2) -.005(2) -.003(2) .001(2)
C3 .051(2) .055(2) .027(2) -.007(2) -.001(2) -.005(2)
C4 .058(3) .071(2) .027(2) -.012(2) -.004(2) -.003(2)
C9 .064(3) .072(3) .026(2) -.022(2) .004(2) -.006(2)
C2 .057(2) .052(2) .019(2) -.006(2) -.001(2) -.002(2)
C27 .060(2) .062(2) .022(2) .003(2) -.008(2) -.004(2)
C12 .050(2) .056(2) .024(2) .003(2) -.002(2) -.005(2)
C23 .048(2) .071(3) .032(2) .000(2) -.004(2) -.012(2)
C13 .063(2) .096(3) .041(2) .016(2) -.005(2) -.018(2)
C14 .068(2) .065(2) .033(2) .014(2) -.001(2) -.013(2)
C15 .057(2) .053(2) .023(2) -.003(2) .005(2) -.003(2)
C22 .067(3) .084(3) .049(2) -.020(2) .000(2) -.011(2)
C21 .064(2) .056(2) .037(2) -.003(2) .004(2) -.002(2)
C19 .064(2) .059(2) .028(2) .000(2) .005(2) .002(2)
C18 .062(2) .072(3) .029(2) -.008(2) -.007(2) .002(2)
C17 .076(3) .062(3) .028(2) -.020(2) -.001(2) -.001(2)
C16 .069(2) .054(2) .030(2) -.012(2) .001(2) .001(2)
C5 .062(3) .136(4) .037(2) -.018(3) .001(2) .000(2)
C29 .062(2) .077(3) .046(2) -.007(2) .011(2) -.007(2)
C28 .116(4) .059(3) .057(3) -.004(2) -.015(2) -.011(2)
C24 .050(2) .098(3) .040(2) .003(2) -.008(2) -.015(2)
C26 .062(3) .149(4) .058(3) .001(3) -.009(2) -.035(3)
C25 .070(3) .113(4) .046(2) -.001(3) -.007(2) -.036(3)
C7 .077(4) .169(5) .052(3) -.050(3) .020(3) -.013(3)
C6 .069(3) .202(6) .048(3) -.045(3) .005(2) -.008(3)
C8 .086(3) .115(4) .032(2) -.043(3) .009(3) -.012(2)
Cl1A .216(12) .233(16) .45(3) -.050(15) .084(17) .000(18)
Cl2A .189(9) .105(16) .66(3) -.040(10) .175(17) -.085(18)
Cl3A .294(16) .186(12) .48(3) -.034(12) .124(19) -.086(15)
Cl1B .44(3) .81(6) .43(4) -.51(4) .25(3) -.44(4)
Cl2B .43(3) .90(10) .62(5) -.51(5) .12(5) -.40(7)
Cl3B .39(5) .20(2) .71(5) -.02(3) .23(5) .04(4)

loop_
_atom_site_label
_atom_site_fract_x
_atom_site_fract_y
_atom_site_fract_z
_atom_site_U_iso_or_equiv
_atom_site_thermal_displace_type
_atom_site_calc_flag
_atom_site_refinement_flags
_atom_site_occupancy
_atom_site_disorder_group
_atom_site_type_symbol
N1 .6795(2) .1509(3) .43861(14) .0561(9) Uani d D 1 . N
C2 .7137(2) .1851(3) .3819(2) .0427(9) Uani d . 1 . C
C3 .6742(2) .2007(3) .3275(2) .0445(9) Uani d . 1 . C
C4 .6142(2) .1786(3) .3517(2) .0519(10) Uani d . 1 . C
C5 .5578(2) .1806(5) .3235(2) .0781(13) Uani d . 1 . C
C6 .5080(2) .1537(6) .3618(2) .107(2) Uani d . 1 . C
C7 .5151(2) .1298(5) .4313(2) .100(2) Uani d . 1 . C
C8 .5699(2) .1279(4) .4606(2) .0777(14) Uani d . 1 . C
C9 .6200(2) .1507(3) .4215(2) .0539(10) Uani d . 1 . C
C10 .6984(2) .2346(3) .2644(2) .0450(9) Uani d . 1 . C
C11 .75916(15) .2536(3) .2568(2) .0402(9) Uani d . 1 . C
C12 .79779(14) .2462(3) .3151(2) .0433(9) Uani d . 1 . C
C27 .7738(2) .2078(3) .3765(2) .0479(9) Uani d . 1 . C
C23 .86407(15) .2768(3) .3066(2) .0504(10) Uani d . 1 . C
C13 .8950(2) .1750(4) .2693(2) .0667(12) Uani d . 1 . C
C14 .8564(2) .1096(3) .2194(2) .0554(10) Uani d . 1 . C
C15 .82561(15) .1764(3) .16081(15) .0444(9) Uani d . 1 . C
C16 .7828(2) .0883(3) .1264(2) .0512(10) Uani d . 1 . C
C17 .7449(2) .1418(3) .0699(2) .0554(11) Uani d . 1 . C
C18 .7051(2) .2348(3) .0977(2) .0543(10) Uani d . 1 . C
C19 .7410(2) .3255(3) .1342(2) .0503(10) Uani d . 1 . C
C20 .7890(2) .2846(3) .1875(2) .0437(9) Uani d . 1 . C
C21 .8271(2) .3918(3) .2021(2) .0526(9) Uani d . 1 . C
C22 .8688(2) .3866(4) .2643(2) .0665(11) Uani d . 1 . C
O19 .76893(13) .3894(2) .07916(11) .0622(7) Uani d . 1 . O
C28 .8138(2) -.0197(3) .0994(2) .0773(13) Uani d . 1 . C
C29 .8751(2) .2130(4) .1105(2) .0619(11) Uani d . 1 . C
C24 .89740(15) .2951(4) .3766(2) .0627(11) Uani d . 1 . C
C25 .8721(2) .3950(4) .4184(2) .0763(13) Uani d . 1 . C
C26 .9654(2) .3116(5) .3675(2) .090(2) Uani d . 1 . C
CA .0299(5) .0384(13) -.0171(9) .26(3) Uiso d PG .302(11) . C
Cl1A -.0044(8) -.068(2) .0342(10) .300(10) Uani d PGU .302(11) . Cl
Cl2A .1092(4) .0223(13) -.0141(12) .318(13) Uani d PGU .302(11) . Cl
Cl3A .0048(8) .0233(14) -.1022(9) .318(11) Uani d PGU .302(11) . Cl
CB .0420(10) .035(2) .0259(14) .21(3) Uiso d PG .216(11) . C
Cl1B .1109(12) .044(3) -.0192(13) .56(3) Uani d PGU .216(11) . Cl
Cl2B -.0167(13) -.002(4) -.031(2) .65(4) Uani d PGU .216(11) . Cl
Cl3B .0479(18) -.071(3) .0902(19) .43(2) Uani d PGU .216(11) . Cl
H1 .6932(16) .149(3) .4783(14) .067 Uiso d D 1 . H
H5 .5531(2) .2005(5) .2781(2) .094 Uiso calc R 1 . H
H6 .4700(2) .1514(6) .3420(2) .128 Uiso calc R 1 . H
H7 .4813(2) .1148(5) .4576(2) .120 Uiso calc R 1 . H
H8 .5739(2) .1115(4) .5066(2) .093 Uiso calc R 1 . H
H10 .6729(2) .2442(3) .2273(2) .054 Uiso calc R 1 . H
H14A .8250(2) .0711(3) .2450(2) .067 Uiso calc R 1 . H
H14B .8812(2) .0503(3) .1991(2) .067 Uiso calc R 1 . H
H13A .9298(2) .2046(4) .2452(2) .080 Uiso calc R 1 . H
H13B .9096(2) .1214(4) .3033(2) .080 Uiso calc R 1 . H
H16 .7545(2) .0628(3) .1615(2) .061 Uiso calc R 1 . H
H17A .7712(2) .1737(3) .0354(2) .066 Uiso calc R 1 . H
H17B .7203(2) .0830(3) .0487(2) .066 Uiso calc R 1 . H
H18A .6762(2) .2013(3) .1289(2) .065 Uiso calc R 1 . H
H18B .6829(2) .2699(3) .0607(2) .065 Uiso calc R 1 . H
H19C .7127(2) .3767(3) .1574(2) .060 Uiso calc R 1 . H
H19 .7808(17) .4515(15) .0935(5) .075 Uiso calc R 1 . H
H21A .8517(2) .4074(3) .1624(2) .063 Uiso calc R 1 . H
H21B .8001(2) .4565(3) .2079(2) .063 Uiso calc R 1 . H
H22A .9101(2) .3947(4) .2489(2) .080 Uiso calc R 1 . H
H22B .8600(2) .4516(4) .2934(2) .080 Uiso calc R 1 . H
H24 .89165(15) .2250(4) .4033(2) .075 Uiso calc R 1 . H
H25A .8857(10) .4664(4) .3994(8) .114 Uiso calc R 1 . H
H25B .8860(10) .3887(13) .4645(4) .114 Uiso calc R 1 . H
H25C .8289(2) .3924(15) .4176(12) .114 Uiso calc R 1 . H
H26A .9818(3) .2471(15) .3434(16) .134 Uiso calc R 1 . H
H26B .9842(3) .318(3) .4112(2) .134 Uiso calc R 1 . H
H26C .9727(2) .3805(17) .3420(15) .134 Uiso calc R 1 . H
H27 .7988(2) .1975(3) .4139(2) .057 Uiso calc R 1 . H
H28A .8322(12) -.0603(14) .1364(3) .116 Uiso calc R 1 . H
H28B .8441(9) .0017(4) .0670(12) .116 Uiso calc R 1 . H
H28C .7845(3) -.0682(12) .0778(13) .116 Uiso calc R 1 . H
H29A .9028(6) .2636(17) .1329(4) .093 Uiso calc R 1 . H
H29B .8571(2) .2520(19) .0727(6) .093 Uiso calc R 1 . H
H29C .8962(7) .1463(4) .0947(10) .093 Uiso calc R 1 . H

loop_
_atom_type_symbol
_atom_type_description
_atom_type_scat_dispersion_real
_atom_type_scat_dispersion_imag
_atom_type_scat_source
C C 0.0033 0.0016 'International Tables Vol C Tables 4.2.6.8 and 6.1.1.4'
H H 0.0000 0.0000 'International Tables Vol C Tables 4.2.6.8 and 6.1.1.4'
N N 0.0061 0.0033 'International Tables Vol C Tables 4.2.6.8 and 6.1.1.4'
O O 0.0106 0.0060 'International Tables Vol C Tables 4.2.6.8 and 6.1.1.4'
Cl Cl 0.1484 0.1585 'International Tables Vol C Tables 4.2.6.8 and 6.1.1.4'

loop_
_geom_angle_atom_site_label_1
_geom_angle_atom_site_label_2
_geom_angle_atom_site_label_3
_geom_angle
_geom_angle_publ_flag
C9 N1 C2 109.1(3) yes
C21 C20 C11 105.0(3) no
C21 C20 C19 104.7(3) no
C11 C20 C19 111.6(3) no
C21 C20 C15 115.1(3) no
C11 C20 C15 108.9(3) no
C19 C20 C15 111.5(3) no
C10 C11 C12 119.4(3) yes
C10 C11 C20 123.2(3) yes
C12 C11 C20 117.3(3) yes
C11 C10 C3 120.9(3) yes
C2 C3 C10 118.2(3) yes
C2 C3 C4 107.8(3) yes
C10 C3 C4 134.0(3) yes
C5 C4 C9 118.7(3) yes
C5 C4 C3 135.3(3) yes
C9 C4 C3 106.0(3) yes
N1 C9 C8 130.1(3) yes
N1 C9 C4 109.1(3) yes
C8 C9 C4 120.8(4) yes
C27 C2 C3 122.0(3) yes
C27 C2 N1 130.0(3) yes
C3 C2 N1 107.9(3) yes
C2 C27 C12 120.2(3) yes
C27 C12 C11 118.9(3) yes
C27 C12 C23 122.6(3) yes
C11 C12 C23 118.5(3) yes
C12 C23 C22 108.8(3) no
C12 C23 C13 107.5(3) no
C22 C23 C13 110.5(3) no
C12 C23 C24 112.9(3) no
C22 C23 C24 109.2(3) no
C13 C23 C24 107.9(3) no
C14 C13 C23 116.1(3) no
C13 C14 C15 118.8(3) no
C29 C15 C14 107.6(3) no
C29 C15 C16 109.8(3) no
C14 C15 C16 105.2(3) no
C29 C15 C20 111.0(3) no
C14 C15 C20 112.2(3) no
C16 C15 C20 110.7(3) no
C23 C22 C21 115.1(3) no
C22 C21 C20 116.7(3) no
O19 C19 C18 103.3(3) yes
O19 C19 C20 111.4(3) yes
C18 C19 C20 117.7(3) yes
C17 C18 C19 111.5(3) no
C18 C17 C16 110.7(3) no
C17 C16 C28 109.3(3) no
C17 C16 C15 112.6(3) no
C28 C16 C15 114.8(3) no
C4 C5 C6 120.7(4) no
C25 C24 C26 109.2(4) no
C25 C24 C23 113.6(3) no
C26 C24 C23 112.2(3) no
C8 C7 C6 121.5(4) no
C5 C6 C7 119.2(4) no
C7 C8 C9 119.1(4) no
Cl1A CA Cl2A 109.5 ?
Cl1A CA Cl3A 109.5 ?
Cl2A CA Cl3A 109.5 ?
Cl1B CB Cl2B 109.5 ?
Cl1B CB Cl3B 109.5 ?
Cl2B CB Cl3B 109.5 ?

loop_
_geom_bond_atom_site_label_1
_geom_bond_atom_site_label_2
_geom_bond_site_symmetry_2
_geom_bond_distance
_geom_bond_publ_flag
O19 C19 . 1.453(4) yes
N1 C9 . 1.365(5) yes
N1 C2 . 1.407(4) yes
C20 C21 . 1.537(5) no
C20 C11 . 1.559(5) no
C20 C19 . 1.569(5) no
C20 C15 . 1.589(5) no
C11 C10 . 1.375(5) yes
C11 C12 . 1.434(5) yes
C10 C3 . 1.411(5) yes
C3 C2 . 1.394(5) yes
C3 C4 . 1.439(5) yes
C4 C5 . 1.370(5) yes
C4 C9 . 1.417(5) yes
C9 C8 . 1.378(5) yes
C2 C27 . 1.365(5) yes
C27 C12 . 1.394(5) no
C12 C23 . 1.524(5) no
C23 C22 . 1.530(6) no
C23 C13 . 1.555(5) no
C23 C24 . 1.577(5) no
C13 C14 . 1.512(5) no
C14 C15 . 1.549(5) no
C15 C29 . 1.539(5) no
C15 C16 . 1.555(5) no
C22 C21 . 1.536(5) no
C19 C18 . 1.506(5) no
C18 C17 . 1.501(5) no
C17 C16 . 1.527(5) no
C16 C28 . 1.528(6) no
C5 C6 . 1.375(6) no
C24 C25 . 1.532(6) no
C24 C26 . 1.533(5) no
C7 C8 . 1.347(6) no
C7 C6 . 1.404(7) no
Cl1A CA . 1.77 ?
Cl2A CA . 1.77 ?
Cl3A CA . 1.77 ?
Cl1B CB . 1.77 ?
Cl2B CB . 1.77 ?
Cl3B CB . 1.77 ?

loop_
_geom_torsion_atom_site_label_1
_geom_torsion_atom_site_label_2
_geom_torsion_atom_site_label_3
_geom_torsion_atom_site_label_4
_geom_torsion
C21 C20 C11 C10 129.1(3)
C19 C20 C11 C10 16.4(4)
C15 C20 C11 C10 -107.2(3)
C21 C20 C11 C12 -50.2(4)
C19 C20 C11 C12 -162.9(3)
C15 C20 C11 C12 73.5(4)
C12 C11 C10 C3 -4.2(5)
C20 C11 C10 C3 176.6(3)
C11 C10 C3 C2 -1.0(5)
C11 C10 C3 C4 177.6(4)
C2 C3 C4 C5 179.3(5)
C10 C3 C4 C5 0.6(8)
C2 C3 C4 C9 0.4(4)
C10 C3 C4 C9 -178.3(4)
C2 N1 C9 C8 -177.1(4)
C2 N1 C9 C4 3.3(4)
C5 C4 C9 N1 178.6(4)
C3 C4 C9 N1 -2.3(4)
C5 C4 C9 C8 -1.0(6)
C3 C4 C9 C8 178.0(4)
C10 C3 C2 C27 3.7(5)
C4 C3 C2 C27 -175.3(3)
C10 C3 C2 N1 -179.5(3)
C4 C3 C2 N1 1.5(4)
C9 N1 C2 C27 173.4(4)
C9 N1 C2 C3 -3.0(4)
C3 C2 C27 C12 -0.9(5)
N1 C2 C27 C12 -176.9(3)
C2 C27 C12 C11 -4.4(5)
C2 C27 C12 C23 177.8(3)
C10 C11 C12 C27 6.9(5)
C20 C11 C12 C27 -173.8(3)
C10 C11 C12 C23 -175.2(3)
C20 C11 C12 C23 4.1(4)
C27 C12 C23 C22 -138.0(3)
C11 C12 C23 C22 44.2(4)
C27 C12 C23 C13 102.4(4)
C11 C12 C23 C13 -75.5(4)
C27 C12 C23 C24 -16.6(5)
C11 C12 C23 C24 165.6(3)
C12 C23 C13 C14 31.8(4)
C22 C23 C13 C14 -86.8(4)
C24 C23 C13 C14 153.9(3)
C23 C13 C14 C15 56.2(5)
C13 C14 C15 C29 70.9(4)
C13 C14 C15 C16 -172.0(3)
C13 C14 C15 C20 -51.5(4)
C21 C20 C15 C29 -39.7(4)
C11 C20 C15 C29 -157.2(3)
C19 C20 C15 C29 79.3(3)
C21 C20 C15 C14 80.7(3)
C11 C20 C15 C14 -36.7(4)
C19 C20 C15 C14 -160.3(3)
C21 C20 C15 C16 -162.0(3)
C11 C20 C15 C16 80.6(3)
C19 C20 C15 C16 -43.0(3)
C12 C23 C22 C21 -43.3(4)
C13 C23 C22 C21 74.4(4)
C24 C23 C22 C21 -167.0(3)
C23 C22 C21 C20 -3.6(5)
C11 C20 C21 C22 48.9(4)
C19 C20 C21 C22 166.5(3)
C15 C20 C21 C22 -70.7(4)
C21 C20 C19 O19 47.9(4)
C11 C20 C19 O19 160.9(3)
C15 C20 C19 O19 -77.2(4)
C21 C20 C19 C18 166.9(3)
C11 C20 C19 C18 -80.1(4)
C15 C20 C19 C18 41.9(4)
O19 C19 C18 C17 74.7(3)
C20 C19 C18 C17 -48.5(4)
C19 C18 C17 C16 56.3(4)
C18 C17 C16 C28 169.5(3)
C18 C17 C16 C15 -61.6(4)
C29 C15 C16 C17 -68.5(4)
C14 C15 C16 C17 175.9(3)
C20 C15 C16 C17 54.5(4)
C29 C15 C16 C28 57.5(4)
C14 C15 C16 C28 -58.1(4)
C20 C15 C16 C28 -179.6(3)
C9 C4 C5 C6 -1.4(7)
C3 C4 C5 C6 179.8(5)
C12 C23 C24 C25 -62.4(5)
C22 C23 C24 C25 58.8(4)
C13 C23 C24 C25 178.9(3)
C12 C23 C24 C26 173.2(4)
C22 C23 C24 C26 -65.6(5)
C13 C23 C24 C26 54.5(5)
C4 C5 C6 C7 3.3(9)
C8 C7 C6 C5 -2.8(10)
C6 C7 C8 C9 0.3(8)
N1 C9 C8 C7 -178.0(5)
C4 C9 C8 C7 1.6(7)
